data_2222202
loop_
_publ_author_name
'Wang, Na'
'Lin, Qiu-Yue'
'Wang, Yan-Jun'

_publ_section_title
;
 <i>rac</i>-7-Oxabicyclo[2.2.1]heptane-2,3-dicarboxylic
 acid--2-amino-1,3,4-thiadiazole--water (1/1/1)
;
_journal_coeditor_code AT2800
_journal_issue 7
_journal_name_full 'Acta Crystallographica Section E'
_journal_page_first o1590
_journal_paper_doi 10.1107/S1600536809021825
_journal_volume 65
_journal_year 2009
_chemical_formula_iupac 'C8 H10 O5, C2 H3 N3 S, H2 O'
_chemical_formula_moiety 'C8 H10 O5, C2 H3 N3 S, H2 O'
_chemical_formula_sum 'C10 H15 N3 O6 S'
_chemical_formula_weight 305.31
_chemical_name_systematic
;
<i>rac</i>-7-Oxabicyclo[2.2.1]heptane-2,3-dicarboxylic
acid--2-amino-1,3,4-thiadiazole--water (1/1/1)
;
_space_group_IT_number 14
_symmetry_cell_setting monoclinic
_symmetry_space_group_name_Hall '-P 2yn'
_symmetry_space_group_name_H-M 'P 1 21/n 1'
_atom_sites_solution_hydrogens geom
_atom_sites_solution_primary direct
_atom_sites_solution_secondary difmap
_audit_creation_method SHELXL-97
_cell_angle_alpha 90.00
_cell_angle_beta 101.336(6)
_cell_angle_gamma 90.00
_cell_formula_units_Z 4
_cell_length_a 5.7678(5)
_cell_length_b 18.4267(15)
_cell_length_c 12.7546(11)
_cell_measurement_reflns_used 1905
_cell_measurement_temperature 296(2)
_cell_measurement_theta_max 27.63
_cell_measurement_theta_min 1.97
_cell_volume 1329.1(2)
_computing_cell_refinement 'SAINT (Bruker, 2006)'
_computing_data_collection 'APEX2 (Bruker, 2006)'
_computing_data_reduction 'SAINT (Bruker, 2006)'
_computing_molecular_graphics 'SHELXTL (Sheldrick, 2008)'
_computing_publication_material 'SHELXL97 (Sheldrick, 2008)'
_computing_structure_refinement 'SHELXL97 (Sheldrick, 2008)'
_computing_structure_solution 'SHELXS97 (Sheldrick, 2008)'
_diffrn_ambient_temperature 296(2)
_diffrn_measured_fraction_theta_full 0.967
_diffrn_measured_fraction_theta_max 0.967
_diffrn_measurement_device_type 'Bruker APEXII area-detector'
_diffrn_measurement_method \w
_diffrn_radiation_monochromator graphite
_diffrn_radiation_source 'fine-focus sealed tube'
_diffrn_radiation_type MoK\a
_diffrn_radiation_wavelength 0.71073
_diffrn_reflns_av_R_equivalents 0.0395
_diffrn_reflns_av_sigmaI/netI 0.0406
_diffrn_reflns_limit_h_max 7
_diffrn_reflns_limit_h_min -6
_diffrn_reflns_limit_k_max 23
_diffrn_reflns_limit_k_min -24
_diffrn_reflns_limit_l_max 15
_diffrn_reflns_limit_l_min -16
_diffrn_reflns_number 10820
_diffrn_reflns_theta_full 27.63
_diffrn_reflns_theta_max 27.63
_diffrn_reflns_theta_min 1.97
_diffrn_standards_decay_% 0
_exptl_absorpt_coefficient_mu 0.274
_exptl_absorpt_correction_T_max 0.977
_exptl_absorpt_correction_T_min 0.949
_exptl_absorpt_correction_type multi-scan
_exptl_absorpt_process_details '(SADABS; Sheldrick, 1996)'
_exptl_crystal_colour colourless
_exptl_crystal_density_diffrn 1.526
_exptl_crystal_density_method 'not measured'
_exptl_crystal_description block
_exptl_crystal_F_000 640
_exptl_crystal_size_max 0.298
_exptl_crystal_size_mid 0.159
_exptl_crystal_size_min 0.086
_refine_diff_density_max 0.297
_refine_diff_density_min -0.291
_refine_ls_extinction_method none
_refine_ls_goodness_of_fit_ref 1.051
_refine_ls_hydrogen_treatment mixed
_refine_ls_matrix_type full
_refine_ls_number_parameters 187
_refine_ls_number_reflns 2995
_refine_ls_number_restraints 3
_refine_ls_restrained_S_all 1.051
_refine_ls_R_factor_all 0.0738
_refine_ls_R_factor_gt 0.0460
_refine_ls_shift/su_max 0.001
_refine_ls_shift/su_mean 0.000
_refine_ls_structure_factor_coef Fsqd
_refine_ls_weighting_details 'calc w=1/[\s^2^(Fo^2^)+(0.062P)^2^+0.3174P] where P=(Fo^2^+2Fc^2^)/3'
_refine_ls_weighting_scheme calc
_refine_ls_wR_factor_gt 0.1217
_refine_ls_wR_factor_ref 0.1332
_reflns_number_gt 2026
_reflns_number_total 2995
_reflns_threshold_expression I>2\s(I)
_cod_data_source_file at2800.cif
_cod_data_source_block I
_cod_original_sg_symbol_H-M 'P 21/n'
_cod_database_code 2222202

loop_
_symmetry_equiv_pos_as_xyz
'x, y, z'
'-x+1/2, y+1/2, -z+1/2'
'-x, -y, -z'
'x-1/2, -y-1/2, z-1/2'

loop_
_atom_site_type_symbol
_atom_site_label
_atom_site_fract_x
_atom_site_fract_y
_atom_site_fract_z
_atom_site_U_iso_or_equiv
_atom_site_adp_type
_atom_site_calc_flag
_atom_site_refinement_flags
_atom_site_occupancy
_atom_site_disorder_assembly
_atom_site_disorder_group
C C1 -0.2976(5) 0.05357(14) 0.3265(2) 0.0537(7) Uani d . 1 . .
H H1B -0.3880 0.0947 0.3053 0.064 Uiso calc R 1 . .
C C2 -0.0094(4) -0.03835(13) 0.37115(19) 0.0401(6) Uani d . 1 . .
C C3 -0.7049(4) -0.14263(12) -0.02775(19) 0.0371(5) Uani d . 1 . .
H H3A -0.7478 -0.1570 -0.1031 0.044 Uiso calc R 1 . .
C C4 -0.4729(4) -0.10527(12) 0.11367(19) 0.0378(5) Uani d . 1 . .
H H4A -0.3228 -0.0881 0.1563 0.045 Uiso calc R 1 . .
C C5 -0.5597(4) -0.17663(11) 0.15371(18) 0.0308(5) Uani d . 1 . .
H H5A -0.6555 -0.1649 0.2069 0.037 Uiso calc R 1 . .
C C6 -0.7289(4) -0.20482(11) 0.05131(18) 0.0320(5) Uani d . 1 . .
H H6A -0.8916 -0.2080 0.0630 0.038 Uiso calc R 1 . .
C C7 -0.8388(4) -0.07593(13) -0.0002(2) 0.0436(6) Uani d . 1 . .
H H7A -0.9932 -0.0888 0.0135 0.052 Uiso calc R 1 . .
H H7B -0.8573 -0.0399 -0.0566 0.052 Uiso calc R 1 . .
C C8 -0.6732(4) -0.04919(12) 0.1016(2) 0.0451(6) Uani d . 1 . .
H H8A -0.7506 -0.0499 0.1626 0.054 Uiso calc R 1 . .
H H8B -0.6158 -0.0006 0.0925 0.054 Uiso calc R 1 . .
C C9 -0.3734(4) -0.23059(12) 0.20304(18) 0.0339(5) Uani d . 1 . .
C C10 -0.6556(4) -0.27519(12) 0.00717(19) 0.0357(5) Uani d . 1 . .
S S1 -0.00230(12) 0.04890(3) 0.32282(6) 0.0514(2) Uani d . 1 . .
N N1 0.1766(3) -0.08184(12) 0.39063(18) 0.0534(6) Uani d . 1 . .
H H1A 0.1631 -0.1250 0.4145 0.064 Uiso calc R 1 . .
H H1C 0.3110 -0.0670 0.3794 0.064 Uiso calc R 1 . .
N N2 -0.2197(3) -0.05840(10) 0.38689(17) 0.0431(5) Uani d . 1 . .
N N3 -0.3854(4) -0.00394(11) 0.36078(19) 0.0511(6) Uani d . 1 . .
O O1 -0.4621(3) -0.12182(8) 0.00484(13) 0.0399(4) Uani d . 1 . .
O O1W 0.3491(3) 0.19399(12) 0.19534(16) 0.0573(5) Uani d D 1 . .
O O2 -0.1540(3) -0.20904(9) 0.21051(15) 0.0470(5) Uani d . 1 . .
H H2A -0.0641 -0.2405 0.2405 0.071 Uiso calc R 1 . .
O O3 -0.4251(3) -0.28854(9) 0.23715(14) 0.0453(4) Uani d . 1 . .
O O4 -0.4568(3) -0.28772(9) -0.00388(16) 0.0527(5) Uani d . 1 . .
O O5 -0.8343(3) -0.31955(9) -0.02355(17) 0.0575(5) Uani d . 1 . .
H H5B -0.7870 -0.3568 -0.0474 0.086 Uiso calc R 1 . .
H H1WA 0.213(4) 0.1986(18) 0.212(2) 0.086 Uiso d D 1 . .
H H1WB 0.317(5) 0.2024(19) 0.1311(15) 0.086 Uiso d D 1 . .

loop_
_atom_site_aniso_label
_atom_site_aniso_U_11
_atom_site_aniso_U_22
_atom_site_aniso_U_33
_atom_site_aniso_U_12
_atom_site_aniso_U_13
_atom_site_aniso_U_23
C1 0.0577(16) 0.0398(14) 0.064(2) 0.0017(11) 0.0119(14) 0.0069(13)
C2 0.0431(13) 0.0412(13) 0.0358(14) -0.0098(10) 0.0075(10) -0.0022(10)
C3 0.0419(13) 0.0369(12) 0.0311(13) 0.0077(9) 0.0038(10) -0.0009(10)
C4 0.0383(12) 0.0342(12) 0.0394(14) -0.0035(9) 0.0041(10) 0.0000(10)
C5 0.0310(11) 0.0334(11) 0.0289(12) 0.0019(8) 0.0081(9) 0.0004(9)
C6 0.0280(11) 0.0316(11) 0.0371(14) 0.0013(8) 0.0081(9) -0.0036(9)
C7 0.0443(13) 0.0368(12) 0.0486(16) 0.0118(10) 0.0062(11) 0.0015(11)
C8 0.0606(16) 0.0306(12) 0.0448(16) 0.0032(10) 0.0119(12) -0.0033(11)
C9 0.0339(12) 0.0390(12) 0.0300(13) 0.0015(9) 0.0094(9) -0.0002(10)
C10 0.0366(13) 0.0334(12) 0.0365(14) 0.0016(9) 0.0058(10) -0.0027(9)
S1 0.0575(4) 0.0399(4) 0.0583(5) -0.0095(3) 0.0150(3) 0.0073(3)
N1 0.0475(12) 0.0419(12) 0.0697(17) -0.0015(9) 0.0089(11) 0.0107(11)
N2 0.0455(11) 0.0354(10) 0.0480(13) -0.0044(8) 0.0085(9) 0.0048(9)
N3 0.0462(12) 0.0434(12) 0.0625(15) 0.0023(9) 0.0083(11) 0.0072(11)
O1 0.0417(9) 0.0391(9) 0.0425(10) 0.0032(7) 0.0170(7) 0.0082(7)
O1W 0.0381(10) 0.0837(14) 0.0524(12) -0.0079(9) 0.0140(9) -0.0121(11)
O2 0.0315(9) 0.0499(10) 0.0589(12) 0.0004(7) 0.0068(8) 0.0103(8)
O3 0.0374(9) 0.0435(9) 0.0558(12) 0.0049(7) 0.0108(8) 0.0171(8)
O4 0.0406(10) 0.0447(10) 0.0747(14) 0.0032(7) 0.0163(9) -0.0214(9)
O5 0.0411(10) 0.0362(9) 0.0954(16) -0.0057(7) 0.0137(9) -0.0213(10)

loop_
_atom_type_symbol
_atom_type_description
_atom_type_scat_dispersion_real
_atom_type_scat_dispersion_imag
_atom_type_scat_source
C C 0.0033 0.0016 'International Tables Vol C Tables 4.2.6.8 and 6.1.1.4'
H H 0.0000 0.0000 'International Tables Vol C Tables 4.2.6.8 and 6.1.1.4'
N N 0.0061 0.0033 'International Tables Vol C Tables 4.2.6.8 and 6.1.1.4'
O O 0.0106 0.0060 'International Tables Vol C Tables 4.2.6.8 and 6.1.1.4'
S S 0.1246 0.1234 'International Tables Vol C Tables 4.2.6.8 and 6.1.1.4'

loop_
_geom_angle_atom_site_label_1
_geom_angle_atom_site_label_2
_geom_angle_atom_site_label_3
_geom_angle_site_symmetry_1
_geom_angle_site_symmetry_3
_geom_angle
_geom_angle_publ_flag
N3 C1 S1 . . 115.3(2) ?
N3 C1 H1B . . 122.4 ?
S1 C1 H1B . . 122.4 ?
N2 C2 N1 . . 122.5(2) ?
N2 C2 S1 . . 113.71(18) ?
N1 C2 S1 . . 123.80(18) ?
O1 C3 C7 . . 103.14(18) ?
O1 C3 C6 . . 102.49(17) ?
C7 C3 C6 . . 109.34(19) ?
O1 C3 H3A . . 113.6 ?
C7 C3 H3A . . 113.6 ?
C6 C3 H3A . . 113.6 ?
O1 C4 C5 . . 102.67(17) ?
O1 C4 C8 . . 102.77(18) ?
C5 C4 C8 . . 108.84(18) ?
O1 C4 H4A . . 113.8 ?
C5 C4 H4A . . 113.8 ?
C8 C4 H4A . . 113.8 ?
C9 C5 C4 . . 116.94(17) ?
C9 C5 C6 . . 114.05(17) ?
C4 C5 C6 . . 101.48(17) ?
C9 C5 H5A . . 108.0 ?
C4 C5 H5A . . 108.0 ?
C6 C5 H5A . . 108.0 ?
C10 C6 C3 . . 108.99(18) ?
C10 C6 C5 . . 115.12(17) ?
C3 C6 C5 . . 100.22(17) ?
C10 C6 H6A . . 110.7 ?
C3 C6 H6A . . 110.7 ?
C5 C6 H6A . . 110.7 ?
C3 C7 C8 . . 101.18(17) ?
C3 C7 H7A . . 111.5 ?
C8 C7 H7A . . 111.5 ?
C3 C7 H7B . . 111.5 ?
C8 C7 H7B . . 111.5 ?
H7A C7 H7B . . 109.4 ?
C7 C8 C4 . . 101.53(18) ?
C7 C8 H8A . . 111.5 ?
C4 C8 H8A . . 111.5 ?
C7 C8 H8B . . 111.5 ?
C4 C8 H8B . . 111.5 ?
H8A C8 H8B . . 109.3 ?
O3 C9 O2 . . 122.9(2) ?
O3 C9 C5 . . 121.68(19) ?
O2 C9 C5 . . 115.39(19) ?
O4 C10 O5 . . 123.7(2) ?
O4 C10 C6 . . 123.5(2) ?
O5 C10 C6 . . 112.67(18) ?
C1 S1 C2 . . 86.76(12) ?
C2 N1 H1A . . 120.0 ?
C2 N1 H1C . . 120.0 ?
H1A N1 H1C . . 120.0 ?
C2 N2 N3 . . 111.89(19) ?
C1 N3 N2 . . 112.4(2) ?
C3 O1 C4 . . 96.42(15) ?
H1WA O1W H1WB . . 101(2) ?
C9 O2 H2A . . 109.5 ?
C10 O5 H5B . . 109.5 ?

loop_
_geom_bond_atom_site_label_1
_geom_bond_atom_site_label_2
_geom_bond_site_symmetry_2
_geom_bond_distance
_geom_bond_publ_flag
C1 N3 . 1.287(3) ?
C1 S1 . 1.715(3) ?
C1 H1B . 0.9300 ?
C2 N2 . 1.320(3) ?
C2 N1 . 1.323(3) ?
C2 S1 . 1.725(2) ?
C3 O1 . 1.433(3) ?
C3 C7 . 1.529(3) ?
C3 C6 . 1.550(3) ?
C3 H3A . 0.9800 ?
C4 O1 . 1.434(3) ?
C4 C5 . 1.530(3) ?
C4 C8 . 1.535(3) ?
C4 H4A . 0.9800 ?
C5 C9 . 1.508(3) ?
C5 C6 . 1.558(3) ?
C5 H5A . 0.9800 ?
C6 C10 . 1.507(3) ?
C6 H6A . 0.9800 ?
C7 C8 . 1.534(3) ?
C7 H7A . 0.9700 ?
C7 H7B . 0.9700 ?
C8 H8A . 0.9700 ?
C8 H8B . 0.9700 ?
C9 O3 . 1.212(3) ?
C9 O2 . 1.311(3) ?
C10 O4 . 1.205(3) ?
C10 O5 . 1.313(3) ?
N1 H1A . 0.8600 ?
N1 H1C . 0.8600 ?
N2 N3 . 1.381(3) ?
O1W H1WA . 0.859(17) ?
O1W H1WB . 0.819(17) ?
O2 H2A . 0.8200 ?
O5 H5B . 0.8200 ?

loop_
_geom_hbond_atom_site_label_D
_geom_hbond_atom_site_label_H
_geom_hbond_atom_site_label_A
_geom_hbond_site_symmetry_A
_geom_hbond_distance_DH
_geom_hbond_distance_HA
_geom_hbond_distance_DA
_geom_hbond_angle_DHA
N1 H1A O4 4_656 0.86 2.11 2.930(3) 160.4
N1 H1C N3 1_655 0.86 2.15 2.994(3) 165.8
N1 H1C N2 1_655 0.86 2.69 3.519(3) 160.9
O2 H2A O1W 2_545 0.82 1.81 2.626(2) 176.1
O5 H5B N2 4 0.82 1.85 2.664(2) 172.3
O1W H1WA O3 2_455 0.859(17) 1.910(17) 2.766(2) 175(3)
O1W H1WB O4 3 0.819(17) 2.51(3) 3.151(3) 137(3)
O1W H1WB O1 3 0.819(17) 2.55(3) 3.061(3) 122(3)

loop_
_geom_torsion_atom_site_label_1
_geom_torsion_atom_site_label_2
_geom_torsion_atom_site_label_3
_geom_torsion_atom_site_label_4
_geom_torsion_site_symmetry_1
_geom_torsion_site_symmetry_2
_geom_torsion_site_symmetry_3
_geom_torsion_site_symmetry_4
_geom_torsion
_geom_torsion_publ_flag
O1 C4 C5 C9 . . . . 90.1(2) ?
C8 C4 C5 C9 . . . . -161.49(19) ?
O1 C4 C5 C6 . . . . -34.65(19) ?
C8 C4 C5 C6 . . . . 73.8(2) ?
O1 C3 C6 C10 . . . . -86.2(2) ?
C7 C3 C6 C10 . . . . 164.91(18) ?
O1 C3 C6 C5 . . . . 35.06(19) ?
C7 C3 C6 C5 . . . . -73.9(2) ?
C9 C5 C6 C10 . . . . -10.1(3) ?
C4 C5 C6 C10 . . . . 116.51(19) ?
C9 C5 C6 C3 . . . . -126.86(18) ?
C4 C5 C6 C3 . . . . -0.22(19) ?
O1 C3 C7 C8 . . . . -34.6(2) ?
C6 C3 C7 C8 . . . . 73.9(2) ?
C3 C7 C8 C4 . . . . 0.3(2) ?
O1 C4 C8 C7 . . . . 33.9(2) ?
C5 C4 C8 C7 . . . . -74.5(2) ?
C4 C5 C9 O3 . . . . 179.9(2) ?
C6 C5 C9 O3 . . . . -62.0(3) ?
C4 C5 C9 O2 . . . . 2.8(3) ?
C6 C5 C9 O2 . . . . 120.9(2) ?
C3 C6 C10 O4 . . . . 65.8(3) ?
C5 C6 C10 O4 . . . . -45.8(3) ?
C3 C6 C10 O5 . . . . -110.5(2) ?
C5 C6 C10 O5 . . . . 137.9(2) ?
N3 C1 S1 C2 . . . . 0.4(2) ?
N2 C2 S1 C1 . . . . -0.1(2) ?
N1 C2 S1 C1 . . . . 179.7(2) ?
N1 C2 N2 N3 . . . . -179.9(2) ?
S1 C2 N2 N3 . . . . -0.1(3) ?
S1 C1 N3 N2 . . . . -0.5(3) ?
C2 N2 N3 C1 . . . . 0.4(3) ?
C7 C3 O1 C4 . . . . 56.17(19) ?
C6 C3 O1 C4 . . . . -57.40(18) ?
C5 C4 O1 C3 . . . . 57.35(18) ?
C8 C4 O1 C3 . . . . -55.63(18) ?
